data_1527297
loop_
_publ_author_name
'Dittmar, G.'
'Schaefer, H.'

_publ_section_title
;
 Darstellung und Kristallstruktur von (N H4)2 Sb4 S7
;
_journal_name_full 'Zeitschrift fuer Anorganische und Allgemeine Chemie'
_journal_page_first 183
_journal_page_last 187
_journal_volume 437
_journal_year 1977
_chemical_formula_sum 'H8 N2 S7 Sb4'
_chemical_name_systematic '(N H4)2 Sb4 S7'
_space_group_IT_number 61
_symmetry_space_group_name_Hall '-P 2ac 2ab'
_symmetry_space_group_name_H-M 'P b c a'
_cell_angle_alpha 90
_cell_angle_beta 90
_cell_angle_gamma 90
_cell_formula_units_Z 8
_cell_length_a 11.33
_cell_length_b 26.252
_cell_length_c 9.94
_cell_volume 2956.505
_citation_journal_id_ASTM ZAACAB
_cod_data_source_file Dittmar_ZAACAB_1977_966.cif
_cod_data_source_block H8N2S7Sb4
_cod_database_code 1527297

loop_
_symmetry_equiv_pos_as_xyz
x,y,z
-x+1/2,-y,z+1/2
x+1/2,-y+1/2,-z
-x,y+1/2,-z+1/2
-x,-y,-z
x-1/2,y,-z-1/2
-x-1/2,y-1/2,z
x,-y-1/2,z-1/2

loop_
_atom_site_label
_atom_site_type_symbol
_atom_site_fract_x
_atom_site_fract_y
_atom_site_fract_z
_atom_site_occupancy
_atom_site_U_iso_or_equiv
S7 S-2 0.4447 0.8966 0.7077 1 0.0
S2 S-2 0.3991 0.7651 0.5569 1 0.0
Sb3 Sb+3 0.405 0.8305 0.2423 1 0.0
Sb1 Sb+3 0.6935 0.7548 0.462 1 0.0
S5 S-2 0.1885 0.8251 0.209 1 0.0
Sb2 Sb+3 0.4373 0.6835 0.3448 1 0.0
N1 N-3 0.178 0.572 0.469 1 0.0
Sb4 Sb+3 0.7707 0.6096 0.4374 1 0.0
S1 S-2 0.4529 0.8783 0.0386 1 0.0
N2 N-3 0.42 0.4866 0.325 1 0.0
S4 S-2 0.3747 0.9157 0.3538 1 0.0
S6 S-2 0.2011 0.9738 0.623 1 0.0
S3 S-2 0.22 0.6875 0.3406 1 0.0
